data_4511375
loop_
_publ_author_name
'Kodama, Koichi'
'Shitara, Hiroaki'
'Hirose, Takuji'

_publ_section_title
;
 Chirality Switching in Optical Resolution of Mandelic Acid in C1--C4
 Alcohols: Elucidation of Solvent Effects Based on X-ray Crystal
 Structures of Diastereomeric Salts
;
_journal_issue 7
_journal_name_full 'Crystal Growth &amp; Design'
_journal_page_first 3549
_journal_paper_doi 10.1021/cg500483p
_journal_volume 14
_journal_year 2014
_chemical_absolute_configuration syn
_chemical_formula_sum 'C26 H33 N O5'
_chemical_formula_weight 439.53
_chemical_name_systematic
;
 ?
;
_space_group_crystal_system orthorhombic
_space_group_IT_number 19
_space_group_name_Hall 'P 2ac 2ab'
_space_group_name_H-M_alt 'P 21 21 21'
_symmetry_space_group_name_Hall 'P 2ac 2ab'
_symmetry_space_group_name_H-M 'P 21 21 21'
_atom_sites_solution_hydrogens geom
_audit_creation_method SHELXL-2013
_cell_angle_alpha 90
_cell_angle_beta 90
_cell_angle_gamma 90
_cell_formula_units_Z 4
_cell_length_a 5.5978(14)
_cell_length_b 17.721(4)
_cell_length_c 24.372(6)
_cell_measurement_temperature 200(2)
_cell_volume 2417.7(10)
_computing_structure_refinement 'SHELXL-2013 (Sheldrick, 2013)'
_diffrn_ambient_temperature 200(2)
_diffrn_measured_fraction_theta_full 0.972
_diffrn_measured_fraction_theta_max 1.000
_diffrn_measurement_device_type CCD
_diffrn_measurement_method \w
_diffrn_radiation_type MoK\a
_diffrn_radiation_wavelength 0.71073
_diffrn_reflns_av_R_equivalents 0.1825
_diffrn_reflns_av_unetI/netI 0.2345
_diffrn_reflns_Laue_measured_fraction_full 0.972
_diffrn_reflns_Laue_measured_fraction_max 1.000
_diffrn_reflns_limit_h_max 6
_diffrn_reflns_limit_h_min -6
_diffrn_reflns_limit_k_max 20
_diffrn_reflns_limit_k_min -21
_diffrn_reflns_limit_l_max 28
_diffrn_reflns_limit_l_min -24
_diffrn_reflns_number 11589
_diffrn_reflns_point_group_measured_fraction_full 0.971
_diffrn_reflns_point_group_measured_fraction_max 1.000
_diffrn_reflns_theta_full 25.242
_diffrn_reflns_theta_max 24.996
_diffrn_reflns_theta_min 1.421
_exptl_absorpt_coefficient_mu 0.083
_exptl_absorpt_correction_T_max 0.998
_exptl_absorpt_correction_T_min 0.860
_exptl_absorpt_correction_type multi-scan
_exptl_crystal_colour colorless
_exptl_crystal_density_diffrn 1.208
_exptl_crystal_description needle
_exptl_crystal_F_000 944
_exptl_crystal_size_max 0.780
_exptl_crystal_size_mid 0.020
_exptl_crystal_size_min 0.020
_refine_diff_density_max 0.194
_refine_diff_density_min -0.193
_refine_diff_density_rms 0.048
_refine_ls_abs_structure_details
;
 Flack x determined using 492 quotients [(I+)-(I-)]/[(I+)+(I-)]
 (Parsons and Flack (2004), Acta Cryst. A60, s61).
;
_refine_ls_abs_structure_Flack 0.2(10)
_refine_ls_extinction_method none
_refine_ls_goodness_of_fit_ref 0.736
_refine_ls_hydrogen_treatment constr
_refine_ls_matrix_type full
_refine_ls_number_parameters 294
_refine_ls_number_reflns 4257
_refine_ls_number_restraints 0
_refine_ls_restrained_S_all 0.736
_refine_ls_R_factor_all 0.1546
_refine_ls_R_factor_gt 0.0570
_refine_ls_shift/su_max 0.000
_refine_ls_shift/su_mean 0.000
_refine_ls_structure_factor_coef Fsqd
_refine_ls_weighting_details 'w=1/[\s^2^(Fo^2^)+(0.0368P)^2^] where P=(Fo^2^+2Fc^2^)/3'
_refine_ls_weighting_scheme calc
_refine_ls_wR_factor_gt 0.1128
_refine_ls_wR_factor_ref 0.1388
_reflns_Friedel_coverage 0.713
_reflns_Friedel_fraction_full 0.969
_reflns_Friedel_fraction_max 0.999
_reflns_number_gt 1756
_reflns_number_total 4257
_reflns_threshold_expression 'I > 2\s(I)'
_cod_data_source_file (R)-MA_(1R2S)-ADPE_iBuOH.cif
_cod_data_source_block (R)-MA_(1R,2S)-ADPE_iBuOH
_cod_depositor_comments 'Adding full bibliography for 4511364--4511381.cif.'
_cod_database_code 4511375
_shelx_space_group_comment
;
The symmetry employed for this shelxl refinement is uniquely defined
by the following loop, which should always be used as a source of
symmetry information in preference to the above space-group names.
They are only intended as comments.
;
_shelx_estimated_absorpt_t_min 0.938
_shelx_estimated_absorpt_t_max 0.998
_shelxl_version_number 2013-4

loop_
_space_group_symop_operation_xyz
'x, y, z'
'-x+1/2, -y, z+1/2'
'x+1/2, -y+1/2, -z'
'-x, y+1/2, -z+1/2'

loop_
_atom_site_label
_atom_site_type_symbol
_atom_site_fract_x
_atom_site_fract_y
_atom_site_fract_z
_atom_site_U_iso_or_equiv
_atom_site_adp_type
_atom_site_occupancy
_atom_site_site_symmetry_order
_atom_site_calc_flag
_atom_site_refinement_flags_posn
_atom_site_refinement_flags_adp
O1 O -0.0106(8) 0.2414(2) 0.53762(17) 0.0427(13) Uani 1 1 d . .
O2 O 0.0731(8) 0.3713(2) 0.49155(16) 0.0360(12) Uani 1 1 d . .
H1 H 0.1587 0.3324 0.4910 0.054 Uiso 1 1 calc R U
O3 O 0.5819(7) 0.1681(2) 0.64581(18) 0.0372(12) Uani 1 1 d . .
H2 H 0.6537 0.2075 0.6360 0.056 Uiso 1 1 calc R U
C1 C -0.1003(12) 0.2940(4) 0.5645(3) 0.0333(17) Uani 1 1 d . .
N1 N 0.1842(9) 0.1172(3) 0.58573(18) 0.0315(14) Uani 1 1 d . .
H31 H 0.1348 0.1687 0.5694 0.047 Uiso 1 1 calc R U
H32 H 0.0653 0.0762 0.5730 0.047 Uiso 1 1 calc R U
H33 H 0.3540 0.1035 0.5725 0.047 Uiso 1 1 calc R U
C2 C -0.0594(11) 0.3739(3) 0.5423(2) 0.0328(16) Uani 1 1 d . .
H3 H -0.2174 0.3986 0.5357 0.039 Uiso 1 1 calc R U
C3 C 0.3498(11) 0.1867(3) 0.6631(2) 0.0321(17) Uani 1 1 d . .
H4 H 0.2981 0.2326 0.6424 0.039 Uiso 1 1 calc R U
C4 C 0.3304(12) 0.2042(3) 0.7242(2) 0.0295(16) Uani 1 1 d . .
C5 C 0.3269(14) 0.5002(4) 0.6643(3) 0.045(2) Uani 1 1 d . .
H5 H 0.4092 0.5267 0.6924 0.054 Uiso 1 1 calc R U
O4 O -0.2197(8) 0.2892(2) 0.60738(19) 0.0473(14) Uani 1 1 d . .
O5 O 0.3824(9) 0.4875(3) 0.46292(19) 0.0594(15) Uani 1 1 d . .
H6 H 0.2864 0.4565 0.4768 0.089 Uiso 1 1 calc R U
C6 C 0.5045(13) 0.1799(3) 0.7598(3) 0.0443(19) Uani 1 1 d . .
H7 H 0.6396 0.1531 0.7465 0.053 Uiso 1 1 calc R U
C7 C 0.0825(12) 0.4204(3) 0.5841(2) 0.0277(16) Uani 1 1 d . .
C8 C 0.1055(12) 0.0147(3) 0.7115(2) 0.0341(17) Uani 1 1 d . .
H8 H -0.0358 0.0402 0.7225 0.041 Uiso 1 1 calc R U
C9 C 0.2946(13) 0.3946(4) 0.6035(3) 0.0355(17) Uani 1 1 d . .
H9 H 0.3590 0.3490 0.5893 0.043 Uiso 1 1 calc R U
C10 C 0.1819(12) 0.1220(3) 0.6476(2) 0.0339(17) Uani 1 1 d . .
H10 H 0.0166 0.1347 0.6601 0.041 Uiso 1 1 calc R U
C11 C 0.1092(13) 0.2586(4) 0.7993(3) 0.050(2) Uani 1 1 d . .
H11 H -0.0274 0.2848 0.8123 0.060 Uiso 1 1 calc R U
C12 C 0.2543(12) 0.0456(3) 0.6720(2) 0.0307(16) Uani 1 1 d . .
C13 C 0.1678(14) -0.0557(4) 0.7352(3) 0.046(2) Uani 1 1 d . .
H12 H 0.0692 -0.0773 0.7627 0.055 Uiso 1 1 calc R U
C14 C -0.0131(12) 0.4875(3) 0.6050(2) 0.0356(17) Uani 1 1 d . .
H13 H -0.1639 0.5056 0.5929 0.043 Uiso 1 1 calc R U
C15 C 0.4566(12) 0.0074(3) 0.6554(3) 0.0378(17) Uani 1 1 d . .
H14 H 0.5562 0.0283 0.6278 0.045 Uiso 1 1 calc R U
C16 C 0.4181(13) 0.4336(4) 0.6434(3) 0.0432(19) Uani 1 1 d . .
H15 H 0.5662 0.4146 0.6566 0.052 Uiso 1 1 calc R U
C17 C 0.3695(13) -0.0923(4) 0.7185(3) 0.0401(19) Uani 1 1 d . .
H16 H 0.4096 -0.1395 0.7344 0.048 Uiso 1 1 calc R U
C18 C 0.5153(13) -0.0619(3) 0.6790(3) 0.0436(19) Uani 1 1 d . .
H17 H 0.6555 -0.0879 0.6678 0.052 Uiso 1 1 calc R U
C19 C 0.1372(12) 0.2434(4) 0.7434(3) 0.0398(18) Uani 1 1 d . .
H18 H 0.0198 0.2608 0.7182 0.048 Uiso 1 1 calc R U
C20 C 0.1182(14) 0.5268(4) 0.6440(3) 0.047(2) Uani 1 1 d . .
H19 H 0.0598 0.5740 0.6568 0.056 Uiso 1 1 calc R U
C21 C 0.616(2) 0.5982(4) 0.4814(3) 0.095(4) Uani 1 1 d . .
H20 H 0.7614 0.5654 0.4801 0.114 Uiso 1 1 calc R U
C22 C 0.2848(15) 0.2344(4) 0.8353(3) 0.049(2) Uani 1 1 d . .
H21 H 0.2707 0.2449 0.8734 0.059 Uiso 1 1 calc R U
C23 C 0.4097(17) 0.5507(5) 0.4989(3) 0.077(3) Uani 1 1 d . .
H22 H 0.4361 0.5325 0.5368 0.093 Uiso 1 1 calc R U
H23 H 0.2619 0.5813 0.4986 0.093 Uiso 1 1 calc R U
C24 C 0.4804(14) 0.1951(4) 0.8158(3) 0.053(2) Uani 1 1 d . .
H24 H 0.5997 0.1783 0.8407 0.064 Uiso 1 1 calc R U
C25 C 0.655(3) 0.6576(5) 0.5246(4) 0.152(6) Uani 1 1 d . .
H25 H 0.7920 0.6891 0.5143 0.228 Uiso 1 1 calc R U
H26 H 0.6876 0.6332 0.5599 0.228 Uiso 1 1 calc R U
H27 H 0.5121 0.6891 0.5277 0.228 Uiso 1 1 calc R U
C26 C 0.5797(19) 0.6299(5) 0.4269(3) 0.100(3) Uani 1 1 d . .
H28 H 0.4417 0.6639 0.4275 0.149 Uiso 1 1 calc R U
H29 H 0.5504 0.5890 0.4007 0.149 Uiso 1 1 calc R U
H30 H 0.7224 0.6580 0.4158 0.149 Uiso 1 1 calc R U

loop_
_atom_site_aniso_label
_atom_site_aniso_U_11
_atom_site_aniso_U_22
_atom_site_aniso_U_33
_atom_site_aniso_U_23
_atom_site_aniso_U_13
_atom_site_aniso_U_12
O1 0.064(4) 0.023(2) 0.041(3) 0.002(2) 0.003(3) 0.009(3)
O2 0.046(3) 0.028(2) 0.035(3) 0.003(2) -0.002(2) -0.001(2)
O3 0.033(3) 0.030(2) 0.048(3) 0.003(2) 0.015(2) -0.001(2)
C1 0.029(4) 0.028(4) 0.043(4) 0.007(4) -0.013(4) -0.006(4)
N1 0.042(3) 0.024(3) 0.029(3) 0.001(2) 0.003(3) 0.004(3)
C2 0.033(4) 0.030(3) 0.035(4) 0.003(3) -0.001(4) -0.001(3)
C3 0.042(4) 0.017(3) 0.037(4) 0.005(3) 0.000(3) -0.003(3)
C4 0.038(4) 0.014(3) 0.036(4) 0.000(3) 0.002(4) 0.000(3)
C5 0.056(6) 0.048(5) 0.032(4) -0.003(4) 0.005(4) -0.012(4)
O4 0.051(3) 0.035(3) 0.056(3) 0.006(3) 0.023(3) -0.008(3)
O5 0.080(4) 0.042(3) 0.057(3) -0.012(3) 0.019(3) -0.014(3)
C6 0.059(5) 0.029(4) 0.045(5) 0.002(4) 0.002(4) 0.010(4)
C7 0.028(4) 0.028(4) 0.027(4) 0.006(3) 0.001(3) -0.003(3)
C8 0.039(4) 0.026(4) 0.037(4) 0.001(3) 0.002(4) 0.000(3)
C9 0.039(4) 0.031(4) 0.037(4) 0.007(3) 0.004(4) -0.005(4)
C10 0.043(4) 0.030(4) 0.029(4) 0.002(3) 0.001(3) 0.001(4)
C11 0.062(6) 0.040(4) 0.047(5) -0.009(4) 0.008(5) 0.017(4)
C12 0.038(4) 0.029(4) 0.024(4) 0.003(3) -0.004(3) -0.008(4)
C13 0.072(6) 0.032(4) 0.034(4) 0.010(4) 0.001(4) -0.012(4)
C14 0.040(4) 0.027(4) 0.040(4) 0.005(3) 0.011(4) 0.005(4)
C15 0.030(4) 0.034(4) 0.050(4) 0.001(4) 0.008(4) 0.007(4)
C16 0.041(5) 0.052(5) 0.037(4) 0.007(4) -0.003(4) -0.017(4)
C17 0.046(5) 0.028(4) 0.045(5) -0.006(4) -0.012(4) 0.010(4)
C18 0.047(5) 0.028(4) 0.056(5) 0.003(4) 0.002(4) 0.002(4)
C19 0.038(5) 0.030(4) 0.051(5) -0.004(4) -0.007(4) 0.003(4)
C20 0.064(6) 0.033(4) 0.044(5) -0.008(4) 0.011(5) -0.002(4)
C21 0.193(12) 0.041(5) 0.050(5) -0.001(4) -0.019(7) -0.034(7)
C22 0.078(6) 0.031(4) 0.039(5) -0.006(4) -0.002(4) 0.009(4)
C23 0.118(8) 0.052(5) 0.062(6) 0.008(5) 0.035(6) 0.003(6)
C24 0.071(6) 0.049(5) 0.039(5) -0.003(4) -0.009(4) 0.014(5)
C25 0.305(17) 0.074(7) 0.076(7) -0.017(6) -0.020(9) -0.069(9)
C26 0.160(10) 0.063(6) 0.076(7) 0.008(5) 0.014(7) -0.013(7)

loop_
_atom_type_symbol
_atom_type_description
_atom_type_scat_dispersion_real
_atom_type_scat_dispersion_imag
_atom_type_scat_source
C C 0.0033 0.0016 'International Tables Vol C Tables 4.2.6.8 and 6.1.1.4'
H H 0.0000 0.0000 'International Tables Vol C Tables 4.2.6.8 and 6.1.1.4'
N N 0.0061 0.0033 'International Tables Vol C Tables 4.2.6.8 and 6.1.1.4'
O O 0.0106 0.0060 'International Tables Vol C Tables 4.2.6.8 and 6.1.1.4'

loop_
_geom_angle_atom_site_label_1
_geom_angle_atom_site_label_2
_geom_angle_atom_site_label_3
_geom_angle
C2 O2 H1 109.5
C3 O3 H2 109.5
O4 C1 O1 127.4(6)
O4 C1 C2 116.0(6)
O1 C1 C2 116.6(6)
C10 N1 H31 109.5
C10 N1 H32 109.5
H31 N1 H32 109.5
C10 N1 H33 109.5
H31 N1 H33 109.5
H32 N1 H33 109.5
O2 C2 C7 108.7(5)
O2 C2 C1 110.4(5)
C7 C2 C1 109.9(5)
O2 C2 H3 109.3
C7 C2 H3 109.3
C1 C2 H3 109.3
O3 C3 C4 114.0(5)
O3 C3 C10 108.5(5)
C4 C3 C10 110.5(5)
O3 C3 H4 107.8
C4 C3 H4 107.8
C10 C3 H4 107.8
C6 C4 C19 120.2(6)
C6 C4 C3 120.2(6)
C19 C4 C3 119.6(6)
C20 C5 C16 118.8(7)
C20 C5 H5 120.6
C16 C5 H5 120.6
C23 O5 H6 109.5
C4 C6 C24 119.3(6)
C4 C6 H7 120.4
C24 C6 H7 120.4
C9 C7 C14 119.6(6)
C9 C7 C2 120.3(6)
C14 C7 C2 120.0(6)
C12 C8 C13 118.9(6)
C12 C8 H8 120.6
C13 C8 H8 120.6
C7 C9 C16 121.0(7)
C7 C9 H9 119.5
C16 C9 H9 119.5
N1 C10 C12 109.7(5)
N1 C10 C3 106.5(5)
C12 C10 C3 113.7(5)
N1 C10 H10 108.9
C12 C10 H10 108.9
C3 C10 H10 108.9
C22 C11 C19 118.7(7)
C22 C11 H11 120.7
C19 C11 H11 120.7
C15 C12 C8 120.2(6)
C15 C12 C10 122.4(6)
C8 C12 C10 117.4(6)
C17 C13 C8 120.0(7)
C17 C13 H12 120.0
C8 C13 H12 120.0
C20 C14 C7 118.2(6)
C20 C14 H13 120.9
C7 C14 H13 120.9
C12 C15 C18 120.3(6)
C12 C15 H14 119.9
C18 C15 H14 119.9
C9 C16 C5 120.1(7)
C9 C16 H15 119.9
C5 C16 H15 119.9
C13 C17 C18 121.0(6)
C13 C17 H16 119.5
C18 C17 H16 119.5
C17 C18 C15 119.6(7)
C17 C18 H17 120.2
C15 C18 H17 120.2
C4 C19 C11 121.3(7)
C4 C19 H18 119.3
C11 C19 H18 119.3
C5 C20 C14 122.1(7)
C5 C20 H19 118.9
C14 C20 H19 118.9
C26 C21 C23 111.7(9)
C26 C21 C25 112.9(7)
C23 C21 C25 107.9(9)
C26 C21 H20 108.0
C23 C21 H20 108.0
C25 C21 H20 108.0
C24 C22 C11 119.9(7)
C24 C22 H21 120.0
C11 C22 H21 120.0
O5 C23 C21 110.4(6)
O5 C23 H22 109.6
C21 C23 H22 109.6
O5 C23 H23 109.6
C21 C23 H23 109.6
H22 C23 H23 108.1
C22 C24 C6 120.6(7)
C22 C24 H24 119.7
C6 C24 H24 119.7
C21 C25 H25 109.5
C21 C25 H26 109.5
H25 C25 H26 109.5
C21 C25 H27 109.5
H25 C25 H27 109.5
H26 C25 H27 109.5
C21 C26 H28 109.5
C21 C26 H29 109.5
H28 C26 H29 109.5
C21 C26 H30 109.5
H28 C26 H30 109.5
H29 C26 H30 109.5

loop_
_geom_bond_atom_site_label_1
_geom_bond_atom_site_label_2
_geom_bond_distance
O1 C1 1.245(7)
O2 C2 1.443(6)
O2 H1 0.8400
O3 C3 1.405(7)
O3 H2 0.8400
C1 O4 1.244(7)
C1 C2 1.533(8)
N1 C10 1.509(7)
N1 H31 1.0330
N1 H32 1.0330
N1 H33 1.0330
C2 C7 1.532(8)
C2 H3 1.0000
C3 C4 1.524(8)
C3 C10 1.530(8)
C3 H4 1.0000
C4 C6 1.374(8)
C4 C19 1.369(8)
C5 C20 1.354(9)
C5 C16 1.383(9)
C5 H5 0.9500
O5 C23 1.430(9)
O5 H6 0.8400
C6 C24 1.397(9)
C6 H7 0.9500
C7 C9 1.357(8)
C7 C14 1.400(8)
C8 C12 1.386(8)
C8 C13 1.418(9)
C8 H8 0.9500
C9 C16 1.379(8)
C9 H9 0.9500
C10 C12 1.534(8)
C10 H10 1.0000
C11 C22 1.387(9)
C11 C19 1.397(9)
C11 H11 0.9500
C12 C15 1.380(8)
C13 C17 1.365(9)
C13 H12 0.9500
C14 C20 1.388(8)
C14 H13 0.9500
C15 C18 1.395(8)
C15 H14 0.9500
C16 H15 0.9500
C17 C18 1.372(8)
C17 H16 0.9500
C18 H17 0.9500
C19 H18 0.9500
C20 H19 0.9500
C21 C26 1.457(10)
C21 C23 1.492(12)
C21 C25 1.504(10)
C21 H20 1.0000
C22 C24 1.382(9)
C22 H21 0.9500
C23 H22 0.9900
C23 H23 0.9900
C24 H24 0.9500
C25 H25 0.9800
C25 H26 0.9800
C25 H27 0.9800
C26 H28 0.9800
C26 H29 0.9800
C26 H30 0.9800

loop_
_geom_torsion_atom_site_label_1
_geom_torsion_atom_site_label_2
_geom_torsion_atom_site_label_3
_geom_torsion_atom_site_label_4
_geom_torsion
O4 C1 C2 O2 -177.8(5)
O1 C1 C2 O2 2.2(8)
O4 C1 C2 C7 62.3(7)
O1 C1 C2 C7 -117.7(6)
O3 C3 C4 C6 -19.6(8)
C10 C3 C4 C6 103.0(7)
O3 C3 C4 C19 161.1(5)
C10 C3 C4 C19 -76.3(7)
C19 C4 C6 C24 0.7(9)
C3 C4 C6 C24 -178.6(6)
O2 C2 C7 C9 -66.7(7)
C1 C2 C7 C9 54.2(7)
O2 C2 C7 C14 117.2(6)
C1 C2 C7 C14 -121.8(6)
C14 C7 C9 C16 -0.2(9)
C2 C7 C9 C16 -176.3(5)
O3 C3 C10 N1 -63.1(6)
C4 C3 C10 N1 171.2(5)
O3 C3 C10 C12 57.8(6)
C4 C3 C10 C12 -67.9(7)
C13 C8 C12 C15 1.4(9)
C13 C8 C12 C10 -179.6(5)
N1 C10 C12 C15 50.3(8)
C3 C10 C12 C15 -68.8(7)
N1 C10 C12 C8 -128.6(6)
C3 C10 C12 C8 112.2(6)
C12 C8 C13 C17 -0.9(9)
C9 C7 C14 C20 2.1(9)
C2 C7 C14 C20 178.2(5)
C8 C12 C15 C18 -1.3(9)
C10 C12 C15 C18 179.8(6)
C7 C9 C16 C5 -0.2(9)
C20 C5 C16 C9 -1.4(9)
C8 C13 C17 C18 0.4(10)
C13 C17 C18 C15 -0.2(10)
C12 C15 C18 C17 0.7(10)
C6 C4 C19 C11 -1.3(9)
C3 C4 C19 C11 178.0(6)
C22 C11 C19 C4 1.5(10)
C16 C5 C20 C14 3.5(10)
C7 C14 C20 C5 -3.8(9)
C19 C11 C22 C24 -1.1(10)
C26 C21 C23 O5 62.5(10)
C25 C21 C23 O5 -172.8(8)
C11 C22 C24 C6 0.5(11)
C4 C6 C24 C22 -0.3(10)
